data_4505387
loop_
_publ_author_name
'Escorihuela, Inmaculada'
'Falvello, Larry R.'
'Tom\'as, Milagros'
'Urriolabeitia, Esteban P.'

_publ_section_title
;
 Influence of Noncovalent Interactions on Uracil Tautomer
 Selection:&#x2009; Coordination of Both N1 and N3 Uracilate to the Same
 Metal in the Solid State
;
_journal_issue 4
_journal_name_full 'Crystal Growth &amp; Design'
_journal_page_first 655
_journal_paper_doi 10.1021/cg0499111
_journal_volume 4
_journal_year 2004
_chemical_formula_sum 'C8 H12 N6 O4 Zn'
_chemical_formula_weight 321.61
_chemical_name_systematic
; 
 ? 
;
_space_group_IT_number 13
_symmetry_cell_setting monoclinic
_symmetry_space_group_name_Hall '-P 2yc'
_symmetry_space_group_name_H-M 'P 1 2/c 1'
_atom_sites_solution_hydrogens difmap
_atom_sites_solution_primary direct
_atom_sites_solution_secondary difmap
_audit_creation_method SHELXL-97
_cell_angle_alpha 90.00
_cell_angle_beta 90.951(8)
_cell_angle_gamma 90.00
_cell_formula_units_Z 4
_cell_length_a 9.3896(7)
_cell_length_b 6.9093(10)
_cell_length_c 19.3766(16)
_cell_measurement_reflns_used 25
_cell_measurement_temperature 150(1)
_cell_measurement_theta_max 16.0
_cell_measurement_theta_min 12.0
_cell_volume 1256.9(2)
_computing_cell_refinement 'CAD4/PC V2.0 (Nonius, 1996)'
_computing_data_collection 'CAD4/PC V2.0 (Nonius, 1996)'
_computing_data_reduction 'XCAD4 (Harms, 1996)'
_computing_molecular_graphics 'SHELXTL Rel. 5.05/V (Siemens, 1996)'
_computing_publication_material 'SHELX-97 (Sheldrick, 1997)'
_computing_structure_refinement 'SHELXL-97 (Sheldrick, 1997)'
_computing_structure_solution 'SHELXS-97 (Sheldrick, 1990)'
_diffrn_ambient_temperature 150(1)
_diffrn_measured_fraction_theta_full 0.999
_diffrn_measured_fraction_theta_max 0.999
_diffrn_measurement_device '\k-geometry diffractometer'
_diffrn_measurement_device_type 'Nonius CAD-4'
_diffrn_measurement_method 'omega scans'
_diffrn_radiation_monochromator graphite
_diffrn_radiation_source 'fine-focus sealed tube'
_diffrn_radiation_type MoK\a
_diffrn_radiation_wavelength 0.71073
_diffrn_reflns_av_R_equivalents 0.0334
_diffrn_reflns_av_sigmaI/netI 0.0736
_diffrn_reflns_limit_h_max 11
_diffrn_reflns_limit_h_min 0
_diffrn_reflns_limit_k_max 8
_diffrn_reflns_limit_k_min 0
_diffrn_reflns_limit_l_max 23
_diffrn_reflns_limit_l_min -23
_diffrn_reflns_number 2358
_diffrn_reflns_theta_full 24.98
_diffrn_reflns_theta_max 24.98
_diffrn_reflns_theta_min 2.10
_diffrn_standards_interval_time 30
_diffrn_standards_number 3
_exptl_absorpt_coefficient_mu 1.975
_exptl_absorpt_correction_T_max 0.997
_exptl_absorpt_correction_T_min 0.919
_exptl_absorpt_correction_type psi-scan
_exptl_crystal_colour colorless
_exptl_crystal_density_diffrn 1.700
_exptl_crystal_density_method 'not measured'
_exptl_crystal_description plate
_exptl_crystal_F_000 656
_exptl_crystal_size_max 0.17
_exptl_crystal_size_mid 0.15
_exptl_crystal_size_min 0.05
_refine_diff_density_max 0.428
_refine_diff_density_min -0.428
_refine_diff_density_rms 0.105
_refine_ls_extinction_method none
_refine_ls_goodness_of_fit_ref 1.020
_refine_ls_hydrogen_treatment refall
_refine_ls_matrix_type full
_refine_ls_number_parameters 220
_refine_ls_number_reflns 2214
_refine_ls_number_restraints 0
_refine_ls_restrained_S_all 1.020
_refine_ls_R_factor_all 0.0684
_refine_ls_R_factor_gt 0.0428
_refine_ls_shift/su_max 0.263
_refine_ls_shift/su_mean 0.002
_refine_ls_structure_factor_coef Fsqd
_refine_ls_weighting_details 'calc w=1/[\s^2^(Fo^2^)+(0.0284P)^2^+1.3117P] where P=(Fo^2^+2Fc^2^)/3'
_refine_ls_weighting_scheme calc
_refine_ls_wR_factor_gt 0.0904
_refine_ls_wR_factor_ref 0.1014
_reflns_number_gt 1681
_reflns_number_total 2214
_reflns_threshold_expression >2sigma(I)
_cod_data_source_file cg0499111si20040309_113809.cif
_cod_data_source_block estr360
_cod_original_sg_symbol_H-M P2(1)/c
_cod_database_code 4505387

loop_
_symmetry_equiv_pos_as_xyz
'x, y, z'
'-x, y, -z+1/2'
'-x, -y, -z'
'x, -y, z-1/2'

loop_
_atom_site_label
_atom_site_type_symbol
_atom_site_fract_x
_atom_site_fract_y
_atom_site_fract_z
_atom_site_U_iso_or_equiv
_atom_site_adp_type
_atom_site_occupancy
_atom_site_symmetry_multiplicity
_atom_site_calc_flag
Zn1 Zn 0.86551(6) 0.14715(7) 0.60753(3) 0.01303(16) Uani 1 1 d
N1 N 1.0323(5) -0.0349(6) 0.6179(2) 0.0150(8) Uani 1 1 d
H1A H 1.103(7) -0.030(10) 0.582(3) 0.06(2) Uiso 1 1 d
H1B H 1.000(5) -0.151(7) 0.618(2) 0.003(11) Uiso 1 1 d
H1C H 1.080(5) -0.013(7) 0.658(2) 0.013(12) Uiso 1 1 d
N2 N 0.9050(5) 0.3174(6) 0.5262(2) 0.0164(9) Uani 1 1 d
H2A H 0.988(5) 0.284(7) 0.502(2) 0.016(13) Uiso 1 1 d
H2B H 0.832(5) 0.330(7) 0.496(2) 0.014(13) Uiso 1 1 d
H2C H 0.909(6) 0.434(8) 0.542(3) 0.026(15) Uiso 1 1 d
N11 N 0.6883(4) -0.0014(5) 0.58615(18) 0.0136(8) Uani 1 1 d
C12 C 0.7004(5) -0.1394(7) 0.5366(2) 0.0149(10) Uani 1 1 d
O12 O 0.8068(3) -0.1547(5) 0.49968(15) 0.0172(7) Uani 1 1 d
N13 N 0.5881(4) -0.2674(6) 0.52827(19) 0.0140(8) Uani 1 1 d
H13 H 0.595(4) -0.355(6) 0.502(2) 0.000(11) Uiso 1 1 d
C14 C 0.4612(5) -0.2611(7) 0.5632(2) 0.0141(10) Uani 1 1 d
O14 O 0.3674(3) -0.3849(5) 0.55051(16) 0.0196(8) Uani 1 1 d
C15 C 0.4522(5) -0.1090(7) 0.6121(2) 0.0176(11) Uani 1 1 d
H15 H 0.366(5) -0.093(7) 0.636(2) 0.025(14) Uiso 1 1 d
C16 C 0.5656(5) 0.0084(7) 0.6217(2) 0.0181(10) Uani 1 1 d
H16 H 0.568(5) 0.106(7) 0.654(2) 0.013(12) Uiso 1 1 d
N21 N 0.8114(5) 0.6162(6) 0.7455(2) 0.0192(9) Uani 1 1 d
H21 H 0.812(5) 0.726(8) 0.740(3) 0.020(15) Uiso 1 1 d
C22 C 0.8432(5) 0.5139(6) 0.6863(2) 0.0150(10) Uani 1 1 d
O22 O 0.8778(4) 0.5993(4) 0.63328(16) 0.0221(8) Uani 1 1 d
N23 N 0.8355(4) 0.3154(5) 0.69069(18) 0.0130(8) Uani 1 1 d
C24 C 0.8041(5) 0.2206(6) 0.7506(2) 0.0147(10) Uani 1 1 d
O24 O 0.8038(4) 0.0398(4) 0.75155(15) 0.0179(7) Uani 1 1 d
C25 C 0.7717(5) 0.3366(7) 0.8103(2) 0.0190(11) Uani 1 1 d
H25 H 0.755(5) 0.266(8) 0.852(3) 0.030(15) Uiso 1 1 d
C26 C 0.7759(5) 0.5296(7) 0.8055(2) 0.0186(11) Uani 1 1 d
H26 H 0.758(4) 0.610(6) 0.843(2) 0.001(10) Uiso 1 1 d

loop_
_atom_site_aniso_label
_atom_site_aniso_U_11
_atom_site_aniso_U_22
_atom_site_aniso_U_33
_atom_site_aniso_U_23
_atom_site_aniso_U_13
_atom_site_aniso_U_12
Zn1 0.0151(3) 0.0100(3) 0.0140(3) -0.0011(2) 0.0012(2) -0.0026(3)
N1 0.016(2) 0.010(2) 0.019(2) -0.0035(17) -0.0027(18) 0.0003(18)
N2 0.020(2) 0.014(2) 0.016(2) -0.0032(17) 0.0014(18) -0.0018(19)
N11 0.0120(19) 0.0108(18) 0.0179(19) -0.0011(16) -0.0005(16) -0.0013(16)
C12 0.015(2) 0.015(2) 0.015(2) 0.002(2) 0.0003(19) 0.000(2)
O12 0.0141(17) 0.0193(17) 0.0183(15) 0.0005(14) 0.0036(13) -0.0016(15)
N13 0.016(2) 0.014(2) 0.0111(18) -0.0062(17) 0.0001(16) -0.0018(18)
C14 0.012(2) 0.015(2) 0.015(2) 0.0003(19) -0.0002(19) 0.001(2)
O14 0.0155(17) 0.0196(18) 0.0236(17) -0.0052(14) 0.0018(14) -0.0067(15)
C15 0.014(2) 0.016(3) 0.023(2) -0.005(2) 0.002(2) 0.000(2)
C16 0.021(3) 0.013(2) 0.021(2) -0.007(2) 0.003(2) 0.000(2)
N21 0.033(3) 0.004(2) 0.021(2) -0.0027(17) 0.0022(18) 0.0023(19)
C22 0.017(2) 0.008(2) 0.020(2) -0.0037(19) -0.005(2) -0.001(2)
O22 0.038(2) 0.0081(17) 0.0198(17) 0.0029(13) 0.0030(16) -0.0028(16)
N23 0.014(2) 0.0091(19) 0.0157(18) -0.0022(15) 0.0020(16) 0.0003(16)
C24 0.018(3) 0.011(2) 0.015(2) 0.0000(19) 0.0002(19) 0.000(2)
O24 0.027(2) 0.0083(16) 0.0181(16) 0.0016(14) -0.0028(15) -0.0011(15)
C25 0.022(3) 0.021(3) 0.014(2) -0.002(2) 0.005(2) 0.005(2)
C26 0.025(3) 0.014(3) 0.018(2) -0.006(2) 0.006(2) 0.002(2)

loop_
_atom_type_symbol
_atom_type_description
_atom_type_scat_dispersion_real
_atom_type_scat_dispersion_imag
_atom_type_scat_source
C C 0.0033 0.0016 'International Tables Vol C Tables 4.2.6.8 and 6.1.1.4'
H H 0.0000 0.0000 'International Tables Vol C Tables 4.2.6.8 and 6.1.1.4'
N N 0.0061 0.0033 'International Tables Vol C Tables 4.2.6.8 and 6.1.1.4'
O O 0.0106 0.0060 'International Tables Vol C Tables 4.2.6.8 and 6.1.1.4'
Zn Zn 0.2839 1.4301 'International Tables Vol C Tables 4.2.6.8 and 6.1.1.4'

loop_
_geom_angle_atom_site_label_1
_geom_angle_atom_site_label_2
_geom_angle_atom_site_label_3
_geom_angle
_geom_angle_site_symmetry_3
N11 Zn1 N2 107.66(16) .
N11 Zn1 N23 109.68(15) .
N2 Zn1 N23 108.70(16) .
N11 Zn1 N1 110.11(16) .
N2 Zn1 N1 106.94(18) .
N23 Zn1 N1 113.54(16) .
Zn1 N1 H1A 117(4) .
Zn1 N1 H1B 108(3) .
H1A N1 H1B 107(5) .
Zn1 N1 H1C 111(3) .
H1A N1 H1C 106(5) .
H1B N1 H1C 108(4) .
Zn1 N2 H2A 114(3) .
Zn1 N2 H2B 115(3) .
H2A N2 H2B 109(4) .
Zn1 N2 H2C 106(3) .
H2A N2 H2C 112(5) .
H2B N2 H2C 99(5) .
C16 N11 C12 118.5(4) .
C16 N11 Zn1 125.7(3) .
C12 N11 Zn1 115.4(3) .
O12 C12 N11 122.9(4) .
O12 C12 N13 119.8(4) .
N11 C12 N13 117.2(4) .
C14 N13 C12 125.8(4) .
C14 N13 H13 115(3) .
C12 N13 H13 119(3) .
O14 C14 N13 119.6(4) .
O14 C14 C15 126.1(4) .
N13 C14 C15 114.3(4) .
C16 C15 C14 118.8(4) .
C16 C15 H15 123(3) .
C14 C15 H15 118(3) .
C15 C16 N11 125.2(4) .
C15 C16 H16 123(3) .
N11 C16 H16 112(3) .
C26 N21 C22 123.1(4) .
C26 N21 H21 123(4) .
C22 N21 H21 113(4) .
O22 C22 N23 122.9(4) .
O22 C22 N21 120.6(4) .
N23 C22 N21 116.5(4) .
C24 N23 C22 122.8(4) .
C24 N23 Zn1 115.9(3) .
C22 N23 Zn1 121.3(3) .
O24 C24 N23 119.5(4) .
O24 C24 C25 122.8(4) .
N23 C24 C25 117.7(4) .
C24 O24 N21 176.5(3) 1_545
C26 C25 C24 119.5(4) .
C26 C25 H25 125(3) .
C24 C25 H25 116(3) .
C25 C26 N21 120.5(4) .
C25 C26 H26 122(3) .
N21 C26 H26 117(3) .

loop_
_geom_bond_atom_site_label_1
_geom_bond_atom_site_label_2
_geom_bond_distance
_geom_bond_site_symmetry_2
Zn1 N11 1.993(4) .
Zn1 N2 2.006(4) .
Zn1 N23 2.011(4) .
Zn1 N1 2.016(4) .
N1 H1A 0.97(7) .
N1 H1B 0.86(5) .
N1 H1C 0.91(5) .
N2 H2A 0.94(5) .
N2 H2B 0.90(5) .
N2 H2C 0.86(6) .
N11 C16 1.354(6) .
N11 C12 1.359(6) .
C12 O12 1.243(5) .
C12 N13 1.383(6) .
N13 C14 1.381(6) .
N13 H13 0.80(4) .
C14 O14 1.249(5) .
C14 C15 1.419(6) .
C15 C16 1.348(7) .
C15 H15 0.95(5) .
C16 H16 0.92(5) .
N21 C26 1.355(6) .
N21 C22 1.384(6) .
N21 H21 0.77(5) .
C22 O22 1.233(5) .
C22 N23 1.376(6) .
N23 C24 1.369(6) .
C24 O24 1.249(5) .
C24 C25 1.444(6) .
O24 N21 2.930(5) 1_545
C25 C26 1.337(7) .
C25 H25 0.96(5) .
C26 H26 0.93(4) .

loop_
_geom_hbond_atom_site_label_D
_geom_hbond_atom_site_label_H
_geom_hbond_atom_site_label_A
_geom_hbond_distance_DH
_geom_hbond_distance_HA
_geom_hbond_distance_DA
_geom_hbond_angle_DHA
_geom_hbond_site_symmetry_A
N1 H1A O12 0.97(7) 2.22(7) 3.051(5) 144(5) 3_756
N2 H2A O12 0.94(5) 2.13(5) 2.981(5) 150(4) 3_756
N1 H1B O22 0.86(5) 2.10(5) 2.932(5) 165(4) 1_545
N1 H1C O24 0.91(5) 2.08(5) 2.983(5) 178(4) 2_756
N2 H2B O14 0.90(5) 2.10(5) 2.974(5) 164(4) 3_656
N2 H2C O22 0.86(6) 2.13(6) 2.860(5) 142(5) .
N13 H13 O14 0.80(4) 2.10(5) 2.880(5) 168(4) 3_646
N21 H21 O24 0.77(5) 2.18(5) 2.930(5) 167(5) 1_565

loop_
_geom_torsion_atom_site_label_1
_geom_torsion_atom_site_label_2
_geom_torsion_atom_site_label_3
_geom_torsion_atom_site_label_4
_geom_torsion
_geom_torsion_site_symmetry_4
N2 Zn1 N11 C16 -118.0(4) .
N23 Zn1 N11 C16 0.1(4) .
N1 Zn1 N11 C16 125.8(4) .
N2 Zn1 N11 C12 70.2(3) .
N23 Zn1 N11 C12 -171.7(3) .
N1 Zn1 N11 C12 -46.1(4) .
C16 N11 C12 O12 177.3(4) .
Zn1 N11 C12 O12 -10.3(6) .
C16 N11 C12 N13 -3.1(6) .
Zn1 N11 C12 N13 169.4(3) .
O12 C12 N13 C14 -176.5(4) .
N11 C12 N13 C14 3.8(7) .
C12 N13 C14 O14 179.5(4) .
C12 N13 C14 C15 -1.1(6) .
O14 C14 C15 C16 177.2(4) .
N13 C14 C15 C16 -2.1(6) .
C14 C15 C16 N11 2.7(8) .
C12 N11 C16 C15 0.0(7) .
Zn1 N11 C16 C15 -171.6(4) .
C26 N21 C22 O22 -178.5(5) .
C26 N21 C22 N23 0.8(7) .
O22 C22 N23 C24 176.6(4) .
N21 C22 N23 C24 -2.6(7) .
O22 C22 N23 Zn1 -5.0(6) .
N21 C22 N23 Zn1 175.8(3) .
N11 Zn1 N23 C24 61.1(3) .
N2 Zn1 N23 C24 178.6(3) .
N1 Zn1 N23 C24 -62.5(4) .
N11 Zn1 N23 C22 -117.4(4) .
N2 Zn1 N23 C22 0.1(4) .
N1 Zn1 N23 C22 118.9(4) .
C22 N23 C24 O24 -177.5(4) .
Zn1 N23 C24 O24 4.1(6) .
C22 N23 C24 C25 2.8(7) .
Zn1 N23 C24 C25 -175.7(3) .
N23 C24 O24 N21 11(6) 1_545
C25 C24 O24 N21 -170(5) 1_545
O24 C24 C25 C26 179.1(5) .
N23 C24 C25 C26 -1.2(7) .
C24 C25 C26 N21 -0.6(8) .
C22 N21 C26 C25 0.7(8) .
